data_7044304
loop_
_publ_author_name
'Gezer, Gamze'
'Verbeek, Sjoerd'
'Siegler, Maxime A.'
'Bouwman, Elisabeth'

_publ_section_title
;
 Nickel-Ruthenium-Based Complexes as Biomimetic Models of [NiFe] and
 [NiFeSe] Hydrogenases for Dihydrogen Evolution
;
_journal_name_full 'Dalton Trans.'
_journal_paper_doi 10.1039/C7DT02631E
_journal_year 2017
_chemical_formula_moiety '2(C39 H44 Ni P Ru S4), 2(F6 P), C5 H12'
_chemical_formula_sum 'C83 H100 F12 Ni2 P4 Ru2 S8'
_chemical_formula_weight 2025.54
_space_group_crystal_system triclinic
_space_group_IT_number 2
_space_group_name_Hall '-P 1'
_space_group_name_H-M_alt 'P -1'
_symmetry_space_group_name_Hall '-P 1'
_symmetry_space_group_name_H-M 'P -1'
_atom_sites_solution_hydrogens geom
_atom_sites_solution_primary direct
_atom_sites_solution_secondary difmap
_audit_creation_method SHELXL-2014/7
_audit_update_record
;
2017-07-10 deposited with the CCDC.
2017-09-20 downloaded from the CCDC.
;
_cell_angle_alpha 71.664(2)
_cell_angle_beta 86.558(2)
_cell_angle_gamma 69.587(2)
_cell_formula_units_Z 1
_cell_length_a 10.4124(3)
_cell_length_b 13.6997(3)
_cell_length_c 16.9554(5)
_cell_measurement_reflns_used 13674
_cell_measurement_temperature 110(2)
_cell_measurement_theta_max 71.98
_cell_measurement_theta_min 2.71
_cell_volume 2148.30(11)
_computing_cell_refinement
;
CrysAlisPro, Agilent Technologies,
Version 1.171.36.32 (release 02-08-2013 CrysAlis171 .NET)
(compiled Aug  2 2013,16:46:58)
;
_computing_data_collection
;
CrysAlisPro, Agilent Technologies,
Version 1.171.36.32 (release 02-08-2013 CrysAlis171 .NET)
(compiled Aug  2 2013,16:46:58)
;
_computing_data_reduction
;
CrysAlisPro, Agilent Technologies,
Version 1.171.36.32 (release 02-08-2013 CrysAlis171 .NET)
(compiled Aug  2 2013,16:46:58)
;
_computing_molecular_graphics 'SHELXTL v6.10 (Sheldrick, 2008)'
_computing_publication_material 'SHELXTL v6.10 (Sheldrick, 2008)'
_computing_structure_refinement 'SHELXL-2014/7 (Sheldrick, 2015)'
_computing_structure_solution 'SHELXS-2014/7 (Sheldrick, 2015)'
_diffrn_ambient_temperature 110(2)
_diffrn_measured_fraction_theta_full 0.996
_diffrn_measured_fraction_theta_max 0.997
_diffrn_measurement_device_type 'SuperNova, Dual, Cu at zero, Atlas'
_diffrn_measurement_method '\w scans'
_diffrn_radiation_monochromator mirror
_diffrn_radiation_source 'SuperNova (Cu) X-ray Source'
_diffrn_radiation_type CuK\a
_diffrn_radiation_wavelength 1.54178
_diffrn_reflns_av_R_equivalents 0.0386
_diffrn_reflns_av_unetI/netI 0.0378
_diffrn_reflns_Laue_measured_fraction_full 0.996
_diffrn_reflns_Laue_measured_fraction_max 0.997
_diffrn_reflns_limit_h_max 12
_diffrn_reflns_limit_h_min -12
_diffrn_reflns_limit_k_max 14
_diffrn_reflns_limit_k_min -16
_diffrn_reflns_limit_l_max 20
_diffrn_reflns_limit_l_min -20
_diffrn_reflns_number 27501
_diffrn_reflns_point_group_measured_fraction_full 0.996
_diffrn_reflns_point_group_measured_fraction_max 0.997
_diffrn_reflns_theta_full 67.679
_diffrn_reflns_theta_max 71.900
_diffrn_reflns_theta_min 2.750
_exptl_absorpt_coefficient_mu 6.391
_exptl_absorpt_correction_T_max 0.866
_exptl_absorpt_correction_T_min 0.436
_exptl_absorpt_correction_type analytical
_exptl_absorpt_process_details
;
CrysAlisPro, Agilent Technologies,
Version 1.171.36.32 (release 02-08-2013 CrysAlis171 .NET)
(compiled Aug  2 2013,16:46:58)
Analytical numeric absorption correction using a multifaceted crystal
            model based on expressions derived by R.C. Clark & J.S. Reid.
(Clark, R. C. & Reid, J. S. (1995). Acta Cryst. A51, 887-897)
;
_exptl_crystal_colour 'dark orange'
_exptl_crystal_density_diffrn 1.566
_exptl_crystal_description plate
_exptl_crystal_F_000 1038
_exptl_crystal_size_max 0.23
_exptl_crystal_size_mid 0.17
_exptl_crystal_size_min 0.02
_refine_diff_density_max 0.571
_refine_diff_density_min -0.573
_refine_diff_density_rms 0.069
_refine_ls_extinction_method none
_refine_ls_goodness_of_fit_ref 1.027
_refine_ls_hydrogen_treatment constr
_refine_ls_matrix_type full
_refine_ls_number_parameters 731
_refine_ls_number_reflns 8405
_refine_ls_number_restraints 875
_refine_ls_restrained_S_all 0.995
_refine_ls_R_factor_all 0.0328
_refine_ls_R_factor_gt 0.0280
_refine_ls_shift/su_max 0.001
_refine_ls_shift/su_mean 0.000
_refine_ls_structure_factor_coef Fsqd
_refine_ls_weighting_details 'w=1/[\s^2^(Fo^2^)+(0.0393P)^2^+0.4540P] where P=(Fo^2^+2Fc^2^)/3'
_refine_ls_weighting_scheme calc
_refine_ls_wR_factor_gt 0.0690
_refine_ls_wR_factor_ref 0.0725
_reflns_Friedel_coverage 0.000
_reflns_number_gt 7525
_reflns_number_total 8405
_reflns_threshold_expression 'I > 2\s(I)'
_cod_data_source_file c7dt02631e2.cif
_cod_data_source_block xs1122a
_cod_database_code 7044304
_shelx_shelxl_version_number 2014/7
_shelx_space_group_comment
;
The symmetry employed for this shelxl refinement is uniquely defined
by the following loop, which should always be used as a source of
symmetry information in preference to the above space-group names.
They are only intended as comments.
;

loop_
_space_group_symop_operation_xyz
'x, y, z'
'-x, -y, -z'

loop_
_atom_site_label
_atom_site_type_symbol
_atom_site_fract_x
_atom_site_fract_y
_atom_site_fract_z
_atom_site_U_iso_or_equiv
_atom_site_adp_type
_atom_site_occupancy
_atom_site_site_symmetry_order
_atom_site_calc_flag
_atom_site_refinement_flags_posn
_atom_site_refinement_flags_adp
_atom_site_refinement_flags_occupancy
_atom_site_disorder_assembly
_atom_site_disorder_group
Ni1 Ni 0.47235(4) 0.10521(3) 0.19999(2) 0.01780(8) Uani 1 1 d . . . . .
Ru1 Ru 0.43234(2) -0.09720(2) 0.22513(2) 0.01778(5) Uani 1 1 d . . . . .
S1 S 0.29374(5) 0.24609(4) 0.13646(3) 0.01952(10) Uani 1 1 d . . . . .
S2 S 0.61294(5) 0.14146(4) 0.10375(3) 0.01877(10) Uani 1 1 d . . . . .
S3 S 0.34185(5) 0.04217(4) 0.29366(3) 0.02000(10) Uani 1 1 d . . . . .
S4 S 0.62643(5) -0.05594(4) 0.25934(3) 0.01965(10) Uani 1 1 d . . . . .
P1 P 0.46399(6) -0.23906(4) 0.34917(3) 0.01951(11) Uani 1 1 d D . . . .
C1 C 0.2919(2) 0.47255(18) -0.04280(16) 0.0273(5) Uani 1 1 d . . . . .
H1 H 0.1966 0.5017 -0.0352 0.033 Uiso 1 1 calc R U . . .
C2 C 0.3399(3) 0.50110(19) -0.12180(16) 0.0303(5) Uani 1 1 d . . . . .
H2 H 0.2776 0.5486 -0.1680 0.036 Uiso 1 1 calc R U . . .
C3 C 0.4798(3) 0.45973(19) -0.13305(16) 0.0290(5) Uani 1 1 d . . . . .
H3 H 0.5136 0.4804 -0.1868 0.035 Uiso 1 1 calc R U . . .
C4 C 0.5696(3) 0.38850(18) -0.06585(15) 0.0256(5) Uani 1 1 d . . . . .
H4 H 0.6649 0.3599 -0.0739 0.031 Uiso 1 1 calc R U . . .
C5 C 0.5217(2) 0.35831(17) 0.01345(15) 0.0224(4) Uani 1 1 d . . . . .
C6 C 0.3812(2) 0.40187(17) 0.02552(15) 0.0237(4) Uani 1 1 d . . . . .
C7 C 0.3236(2) 0.37653(17) 0.10965(15) 0.0249(4) Uani 1 1 d . . . . .
H7A H 0.2361 0.4362 0.1099 0.030 Uiso 1 1 calc R U . . .
H7B H 0.3886 0.3724 0.1519 0.030 Uiso 1 1 calc R U . . .
C8 C 0.6235(2) 0.27781(17) 0.08418(15) 0.0226(4) Uani 1 1 d . . . . .
H8A H 0.6022 0.3004 0.1348 0.027 Uiso 1 1 calc R U . . .
H8B H 0.7175 0.2761 0.0695 0.027 Uiso 1 1 calc R U . . .
C9 C 0.1656(2) 0.25659(18) 0.21715(15) 0.0231(4) Uani 1 1 d . . . . .
C10 C 0.0246(2) 0.3310(2) 0.17490(16) 0.0296(5) Uani 1 1 d . . . . .
H10A H -0.0448 0.3324 0.2166 0.044 Uiso 1 1 calc R U . . .
H10B H 0.0028 0.3029 0.1329 0.044 Uiso 1 1 calc R U . . .
H10C H 0.0254 0.4055 0.1481 0.044 Uiso 1 1 calc R U . . .
C11 C 0.2048(3) 0.2985(2) 0.28227(16) 0.0301(5) Uani 1 1 d . . . . .
H11A H 0.1424 0.2935 0.3278 0.045 Uiso 1 1 calc R U . . .
H11B H 0.1980 0.3751 0.2566 0.045 Uiso 1 1 calc R U . . .
H11C H 0.2992 0.2538 0.3042 0.045 Uiso 1 1 calc R U . . .
C12 C 0.1693(2) 0.13814(18) 0.25371(14) 0.0233(4) Uani 1 1 d . . . . .
H12A H 0.1372 0.1166 0.2101 0.028 Uiso 1 1 calc R U . . .
H12B H 0.1057 0.1336 0.2994 0.028 Uiso 1 1 calc R U . . .
C13 C 0.7862(2) 0.04339(17) 0.14787(15) 0.0224(4) Uani 1 1 d . . . . .
C14 C 0.8816(2) 0.03937(19) 0.07619(16) 0.0276(5) Uani 1 1 d . . . . .
H14A H 0.8916 0.1111 0.0514 0.041 Uiso 1 1 calc R U . . .
H14B H 0.8428 0.0208 0.0340 0.041 Uiso 1 1 calc R U . . .
H14C H 0.9718 -0.0164 0.0972 0.041 Uiso 1 1 calc R U . . .
C15 C 0.8396(2) 0.0735(2) 0.21503(16) 0.0291(5) Uani 1 1 d . . . . .
H15A H 0.9251 0.0150 0.2415 0.044 Uiso 1 1 calc R U . . .
H15B H 0.7711 0.0826 0.2569 0.044 Uiso 1 1 calc R U . . .
H15C H 0.8570 0.1423 0.1900 0.044 Uiso 1 1 calc R U . . .
C16 C 0.7577(2) -0.06443(17) 0.18228(14) 0.0231(4) Uani 1 1 d . . . . .
H16A H 0.8436 -0.1247 0.2084 0.028 Uiso 1 1 calc R U . . .
H16B H 0.7267 -0.0817 0.1359 0.028 Uiso 1 1 calc R U . . .
C17 C 0.6320(3) -0.34990(18) 0.36773(15) 0.0272(5) Uani 0.58(2) 1 d D U P A 1
C18 C 0.6905(9) -0.4204(5) 0.4468(5) 0.0392(14) Uani 0.58(2) 1 d D U P A 1
H18 H 0.6407 -0.4105 0.4942 0.047 Uiso 0.58(2) 1 calc R U P A 1
C19 C 0.8168(9) -0.5035(6) 0.4589(4) 0.0367(16) Uani 0.58(2) 1 d D U P A 1
H19 H 0.8527 -0.5493 0.5135 0.044 Uiso 0.58(2) 1 calc R U P A 1
C20 C 0.8904(9) -0.5190(7) 0.3906(5) 0.0394(17) Uani 0.58(2) 1 d D U P A 1
H20 H 0.9774 -0.5758 0.3979 0.047 Uiso 0.58(2) 1 calc R U P A 1
C21 C 0.8367(11) -0.4511(8) 0.3108(6) 0.0419(19) Uani 0.58(2) 1 d D U P A 1
H21 H 0.8868 -0.4616 0.2636 0.050 Uiso 0.58(2) 1 calc R U P A 1
C22 C 0.7092(10) -0.3677(8) 0.3005(6) 0.0296(17) Uani 0.58(2) 1 d D U P A 1
H22 H 0.6739 -0.3217 0.2459 0.036 Uiso 0.58(2) 1 calc R U P A 1
C17' C 0.6320(3) -0.34990(18) 0.36773(15) 0.0272(5) Uani 0.42(2) 1 d D U P A 2
C18' C 0.6606(12) -0.4288(7) 0.4458(7) 0.0386(19) Uani 0.42(2) 1 d D U P A 2
H18' H 0.6044 -0.4183 0.4908 0.046 Uiso 0.42(2) 1 calc R U P A 2
C19' C 0.7744(13) -0.5239(8) 0.4558(6) 0.037(2) Uani 0.42(2) 1 d D U P A 2
H19' H 0.7965 -0.5793 0.5085 0.045 Uiso 0.42(2) 1 calc R U P A 2
C20' C 0.8555(13) -0.5388(8) 0.3902(6) 0.035(2) Uani 0.42(2) 1 d D U P A 2
H20' H 0.9329 -0.6041 0.3980 0.042 Uiso 0.42(2) 1 calc R U P A 2
C21' C 0.8251(15) -0.4592(11) 0.3130(9) 0.0346(19) Uani 0.42(2) 1 d D U P A 2
H21' H 0.8815 -0.4704 0.2681 0.041 Uiso 0.42(2) 1 calc R U P A 2
C22' C 0.7115(13) -0.3619(12) 0.3004(8) 0.028(2) Uani 0.42(2) 1 d D U P A 2
H22' H 0.6898 -0.3065 0.2477 0.033 Uiso 0.42(2) 1 calc R U P A 2
C23 C 0.4436(18) -0.2095(13) 0.4484(6) 0.0236(8) Uani 0.33(2) 1 d D U P A 1
C24 C 0.3549(16) -0.2394(12) 0.5086(9) 0.031(2) Uani 0.33(2) 1 d D U P A 1
H24 H 0.2969 -0.2747 0.4979 0.037 Uiso 0.33(2) 1 calc R U P A 1
C25 C 0.3502(13) -0.2181(14) 0.5845(8) 0.035(2) Uani 0.33(2) 1 d D U P A 1
H25 H 0.2899 -0.2383 0.6255 0.043 Uiso 0.33(2) 1 calc R U P A 1
C26 C 0.4374(15) -0.1657(11) 0.5983(11) 0.034(2) Uani 0.33(2) 1 d D U P A 1
H26 H 0.4355 -0.1508 0.6494 0.041 Uiso 0.33(2) 1 calc R U P A 1
C27 C 0.5245(16) -0.1360(12) 0.5403(10) 0.028(2) Uani 0.33(2) 1 d D U P A 1
H27 H 0.5823 -0.1007 0.5512 0.033 Uiso 0.33(2) 1 calc R U P A 1
C28 C 0.5286(18) -0.1574(15) 0.4651(11) 0.0262(11) Uani 0.33(2) 1 d D U P A 1
H28 H 0.5894 -0.1365 0.4247 0.031 Uiso 0.33(2) 1 calc R U P A 1
C23' C 0.4387(9) -0.2196(7) 0.4518(3) 0.0236(8) Uani 0.67(2) 1 d D U P A 2
C24' C 0.3619(7) -0.2692(7) 0.5111(5) 0.0289(12) Uani 0.67(2) 1 d D U P A 2
H24' H 0.3175 -0.3125 0.4979 0.035 Uiso 0.67(2) 1 calc R U P A 2
C25' C 0.3505(7) -0.2551(7) 0.5896(4) 0.0382(14) Uani 0.67(2) 1 d D U P A 2
H25' H 0.2984 -0.2888 0.6296 0.046 Uiso 0.67(2) 1 calc R U P A 2
C26' C 0.4152(8) -0.1918(7) 0.6094(5) 0.0359(17) Uani 0.67(2) 1 d D U P A 2
H26' H 0.4070 -0.1824 0.6629 0.043 Uiso 0.67(2) 1 calc R U P A 2
C27' C 0.4909(10) -0.1430(6) 0.5517(5) 0.0308(17) Uani 0.67(2) 1 d D U P A 2
H27' H 0.5352 -0.1000 0.5655 0.037 Uiso 0.67(2) 1 calc R U P A 2
C28' C 0.5030(9) -0.1560(7) 0.4731(5) 0.0262(11) Uani 0.67(2) 1 d D U P A 2
H28' H 0.5552 -0.1216 0.4336 0.031 Uiso 0.67(2) 1 calc R U P A 2
C29 C 0.3583(5) -0.3225(4) 0.3469(2) 0.0239(9) Uani 0.630(6) 1 d D U P A 1
C30 C 0.2181(5) -0.2692(5) 0.3343(2) 0.0304(10) Uani 0.630(6) 1 d D U P A 1
H30 H 0.1795 -0.1953 0.3344 0.037 Uiso 0.630(6) 1 calc R U P A 1
C31 C 0.1320(6) -0.3220(5) 0.3214(2) 0.0373(12) Uani 0.630(6) 1 d D U P A 1
H31 H 0.0358 -0.2840 0.3130 0.045 Uiso 0.630(6) 1 calc R U P A 1
C32 C 0.1855(6) -0.4276(5) 0.3208(2) 0.0380(12) Uani 0.630(6) 1 d D U P A 1
H32 H 0.1267 -0.4632 0.3116 0.046 Uiso 0.630(6) 1 calc R U P A 1
C33 C 0.3279(6) -0.4841(4) 0.3337(2) 0.0340(10) Uani 0.630(6) 1 d D U P A 1
H33 H 0.3655 -0.5578 0.3333 0.041 Uiso 0.630(6) 1 calc R U P A 1
C34 C 0.4138(6) -0.4317(4) 0.3471(2) 0.0261(9) Uani 0.630(6) 1 d D U P A 1
H34 H 0.5099 -0.4699 0.3563 0.031 Uiso 0.630(6) 1 calc R U P A 1
C29' C 0.3236(8) -0.2926(7) 0.3491(4) 0.0239(9) Uani 0.370(6) 1 d D U P A 2
C30' C 0.1875(8) -0.2273(8) 0.3500(4) 0.0294(15) Uani 0.370(6) 1 d D U P A 2
H30' H 0.1658 -0.1582 0.3586 0.035 Uiso 0.370(6) 1 calc R U P A 2
C31' C 0.0837(8) -0.2633(8) 0.3383(3) 0.0361(16) Uani 0.370(6) 1 d D U P A 2
H31' H -0.0093 -0.2186 0.3390 0.043 Uiso 0.370(6) 1 calc R U P A 2
C32' C 0.1131(11) -0.3619(9) 0.3258(4) 0.0406(18) Uani 0.370(6) 1 d D U P A 2
H32' H 0.0401 -0.3848 0.3178 0.049 Uiso 0.370(6) 1 calc R U P A 2
C33' C 0.2486(10) -0.4304(8) 0.3244(4) 0.0340(16) Uani 0.370(6) 1 d D U P A 2
H33' H 0.2685 -0.4992 0.3156 0.041 Uiso 0.370(6) 1 calc R U P A 2
C34' C 0.3548(10) -0.3939(8) 0.3367(4) 0.0303(15) Uani 0.370(6) 1 d D U P A 2
H34' H 0.4479 -0.4387 0.3364 0.036 Uiso 0.370(6) 1 calc R U P A 2
C35 C 0.5011(3) -0.1432(2) 0.11443(15) 0.0304(5) Uani 1 1 d . . . . .
H35 H 0.5956 -0.1741 0.1055 0.037 Uiso 1 1 calc R U . . .
C36 C 0.4181(3) -0.0282(2) 0.08759(14) 0.0314(5) Uani 1 1 d . . . . .
H36 H 0.4477 0.0305 0.0569 0.038 Uiso 1 1 calc R U . . .
C37 C 0.2859(3) -0.0188(2) 0.11506(14) 0.0285(5) Uani 1 1 d . . . . .
H37 H 0.2108 0.0480 0.1067 0.034 Uiso 1 1 calc R U . . .
C38 C 0.2822(3) -0.1248(2) 0.15712(15) 0.0293(5) Uani 1 1 d . . . . .
H38 H 0.2046 -0.1415 0.1813 0.035 Uiso 1 1 calc R U . . .
C39 C 0.4151(3) -0.20146(19) 0.15659(15) 0.0302(5) Uani 1 1 d . . . . .
H39 H 0.4421 -0.2788 0.1805 0.036 Uiso 1 1 calc R U . . .
P2 P 0.9879(8) -0.3022(7) 0.0803(5) 0.0226(10) Uani 0.55(2) 1 d D U P B 1
F1 F 0.8727(10) -0.1955(8) 0.0228(7) 0.0468(19) Uani 0.55(2) 1 d D U P B 1
F2 F 0.9254(12) -0.3774(9) 0.0526(8) 0.048(2) Uani 0.55(2) 1 d D U P B 1
F3 F 1.1037(11) -0.4097(8) 0.1382(7) 0.0414(19) Uani 0.55(2) 1 d D U P B 1
F4 F 1.0545(12) -0.2280(9) 0.1079(7) 0.0403(18) Uani 0.55(2) 1 d D U P B 1
F5 F 0.8906(11) -0.3026(5) 0.1561(6) 0.0540(19) Uani 0.55(2) 1 d D U P B 1
F6 F 1.0866(11) -0.3000(9) 0.0042(5) 0.0408(16) Uani 0.55(2) 1 d D U P B 1
P2' P 0.9835(10) -0.3069(8) 0.0762(6) 0.0236(13) Uani 0.45(2) 1 d D U P B 2
F1' F 0.9014(13) -0.1991(9) 0.0028(7) 0.042(2) Uani 0.45(2) 1 d D U P B 2
F2' F 0.9490(13) -0.3827(9) 0.0319(7) 0.0362(18) Uani 0.45(2) 1 d D U P B 2
F3' F 1.0673(13) -0.4145(9) 0.1496(7) 0.0360(19) Uani 0.45(2) 1 d D U P B 2
F4' F 1.0209(14) -0.2325(10) 0.1201(8) 0.040(2) Uani 0.45(2) 1 d D U P B 2
F5' F 0.8482(10) -0.2960(6) 0.1271(9) 0.051(2) Uani 0.45(2) 1 d D U P B 2
F6' F 1.1188(10) -0.3199(10) 0.0245(8) 0.042(2) Uani 0.45(2) 1 d D U P B 2
C1S C 0.8888(9) -0.1765(9) 0.4597(6) 0.079(3) Uani 0.5 1 d D U P C -1
H1S1 H 0.8230 -0.1200 0.4153 0.118 Uiso 0.5 1 calc R U P C -1
H1S2 H 0.8485 -0.2313 0.4907 0.118 Uiso 0.5 1 calc R U P C -1
H1S3 H 0.9728 -0.2121 0.4353 0.118 Uiso 0.5 1 calc R U P C -1
C2S C 0.9228(12) -0.1239(8) 0.5182(6) 0.060(3) Uani 0.5 1 d D U P C -1
H2S1 H 0.9839 -0.1823 0.5649 0.072 Uiso 0.5 1 calc R U P C -1
H2S2 H 0.8370 -0.0872 0.5417 0.072 Uiso 0.5 1 calc R U P C -1
C3S C 0.9917(16) -0.0406(12) 0.4782(10) 0.065(3) Uani 0.5 1 d D U P C -1
H3S1 H 1.0769 -0.0761 0.4536 0.079 Uiso 0.5 1 calc R U P C -1
H3S2 H 0.9299 0.0197 0.4327 0.079 Uiso 0.5 1 calc R U P C -1
C4S C 1.0266(18) 0.0067(13) 0.5403(12) 0.078(4) Uani 0.5 1 d D U P C -1
H4S1 H 1.0830 -0.0543 0.5876 0.093 Uiso 0.5 1 calc R U P C -1
H4S2 H 0.9406 0.0460 0.5621 0.093 Uiso 0.5 1 calc R U P C -1
C5S C 1.1039(19) 0.0850(13) 0.5036(10) 0.104(5) Uani 0.5 1 d D U P C -1
H5S1 H 1.1803 0.0513 0.4729 0.155 Uiso 0.5 1 calc R U P C -1
H5S2 H 1.1398 0.1007 0.5485 0.155 Uiso 0.5 1 calc R U P C -1
H5S3 H 1.0416 0.1535 0.4657 0.155 Uiso 0.5 1 calc R U P C -1

loop_
_atom_site_aniso_label
_atom_site_aniso_U_11
_atom_site_aniso_U_22
_atom_site_aniso_U_33
_atom_site_aniso_U_23
_atom_site_aniso_U_13
_atom_site_aniso_U_12
Ni1 0.01940(18) 0.01349(16) 0.02041(18) -0.00677(13) 0.00030(14) -0.00420(13)
Ru1 0.02495(9) 0.01432(8) 0.01505(8) -0.00515(6) -0.00025(6) -0.00732(6)
S1 0.0205(2) 0.0147(2) 0.0233(2) -0.00764(18) -0.00034(18) -0.00428(17)
S2 0.0197(2) 0.0134(2) 0.0229(2) -0.00632(17) -0.00012(18) -0.00457(17)
S3 0.0232(2) 0.0175(2) 0.0190(2) -0.00759(18) 0.00090(18) -0.00516(18)
S4 0.0222(2) 0.0154(2) 0.0199(2) -0.00508(17) -0.00075(18) -0.00484(18)
P1 0.0259(3) 0.0192(2) 0.0153(2) -0.00445(19) 0.00031(19) -0.0108(2)
C1 0.0273(11) 0.0158(10) 0.0386(13) -0.0095(9) -0.0063(10) -0.0049(8)
C2 0.0381(13) 0.0210(11) 0.0315(13) -0.0068(9) -0.0098(10) -0.0092(10)
C3 0.0423(14) 0.0185(10) 0.0285(12) -0.0087(9) -0.0010(10) -0.0118(10)
C4 0.0330(12) 0.0163(10) 0.0311(12) -0.0112(9) 0.0017(9) -0.0093(9)
C5 0.0277(11) 0.0127(9) 0.0291(11) -0.0076(8) -0.0036(9) -0.0078(8)
C6 0.0273(11) 0.0133(9) 0.0321(12) -0.0089(8) -0.0007(9) -0.0070(8)
C7 0.0266(11) 0.0149(9) 0.0343(12) -0.0106(8) 0.0025(9) -0.0059(8)
C8 0.0238(10) 0.0153(9) 0.0292(11) -0.0069(8) -0.0029(9) -0.0069(8)
C9 0.0213(10) 0.0203(10) 0.0268(11) -0.0097(8) 0.0026(8) -0.0046(8)
C10 0.0234(11) 0.0264(11) 0.0330(13) -0.0072(9) -0.0007(9) -0.0032(9)
C11 0.0332(12) 0.0267(12) 0.0319(13) -0.0164(10) 0.0010(10) -0.0057(10)
C12 0.0208(10) 0.0218(10) 0.0250(11) -0.0071(8) 0.0024(8) -0.0050(8)
C13 0.0175(10) 0.0181(10) 0.0286(12) -0.0064(8) -0.0006(8) -0.0031(8)
C14 0.0218(11) 0.0239(11) 0.0331(13) -0.0078(9) 0.0048(9) -0.0049(9)
C15 0.0263(11) 0.0280(11) 0.0326(13) -0.0070(9) -0.0059(9) -0.0101(9)
C16 0.0219(10) 0.0168(10) 0.0271(11) -0.0063(8) 0.0013(8) -0.0031(8)
C17 0.0379(12) 0.0183(10) 0.0231(11) -0.0056(8) 0.0023(9) -0.0078(9)
C18 0.044(3) 0.031(2) 0.025(2) -0.004(2) 0.005(2) 0.002(2)
C19 0.042(3) 0.028(3) 0.026(2) -0.0017(18) 0.001(2) -0.001(2)
C20 0.035(3) 0.031(3) 0.039(2) -0.006(2) 0.008(2) -0.002(2)
C21 0.043(3) 0.037(3) 0.029(3) -0.005(2) 0.009(3) 0.001(2)
C22 0.037(3) 0.027(3) 0.023(3) -0.004(2) 0.000(3) -0.012(2)
C17' 0.0379(12) 0.0183(10) 0.0231(11) -0.0056(8) 0.0023(9) -0.0078(9)
C18' 0.048(4) 0.025(3) 0.024(3) -0.001(2) 0.007(3) 0.004(3)
C19' 0.046(4) 0.022(3) 0.031(3) 0.000(2) 0.001(3) -0.003(3)
C20' 0.041(4) 0.017(3) 0.035(3) -0.004(2) 0.005(3) -0.002(3)
C21' 0.042(3) 0.028(3) 0.030(3) -0.011(3) 0.008(3) -0.007(3)
C22' 0.035(3) 0.024(3) 0.021(3) -0.007(3) 0.005(3) -0.008(3)
C23 0.0258(12) 0.0228(16) 0.0184(11) -0.0059(10) 0.0006(9) -0.0042(11)
C24 0.032(3) 0.032(5) 0.025(3) -0.007(4) 0.002(3) -0.011(4)
C25 0.040(3) 0.039(5) 0.021(3) -0.008(4) 0.011(3) -0.009(4)
C26 0.044(4) 0.036(4) 0.021(4) -0.012(3) 0.003(3) -0.011(3)
C27 0.031(4) 0.031(3) 0.019(4) -0.009(3) 0.007(3) -0.009(3)
C28 0.031(3) 0.0257(11) 0.0193(18) -0.0091(12) 0.0014(18) -0.0050(18)
C23' 0.0258(12) 0.0228(16) 0.0184(11) -0.0059(10) 0.0006(9) -0.0042(11)
C24' 0.0296(19) 0.025(3) 0.0237(19) -0.004(2) 0.0086(15) -0.004(2)
C25' 0.045(2) 0.030(3) 0.028(2) -0.006(2) 0.0100(17) -0.004(2)
C26' 0.045(3) 0.038(3) 0.016(2) -0.011(2) 0.0075(19) -0.004(2)
C27' 0.039(3) 0.033(2) 0.019(3) -0.011(2) 0.000(3) -0.007(2)
C28' 0.031(3) 0.0257(11) 0.0193(18) -0.0091(12) 0.0014(18) -0.0050(18)
C29 0.031(2) 0.029(2) 0.0160(11) -0.0053(14) 0.0026(13) -0.0180(18)
C30 0.036(2) 0.035(2) 0.0218(19) -0.0043(16) -0.0012(16) -0.0179(18)
C31 0.041(2) 0.046(3) 0.026(2) 0.002(2) -0.0065(17) -0.027(2)
C32 0.043(3) 0.052(3) 0.027(2) -0.0041(17) -0.004(2) -0.032(3)
C33 0.048(3) 0.036(2) 0.0288(19) -0.0122(16) 0.0054(17) -0.026(2)
C34 0.035(2) 0.027(2) 0.0234(18) -0.0090(15) 0.0044(17) -0.0177(18)
C29' 0.031(2) 0.029(2) 0.0160(11) -0.0053(14) 0.0026(13) -0.0180(18)
C30' 0.029(3) 0.038(3) 0.018(3) 0.003(3) -0.003(2) -0.017(3)
C31' 0.036(3) 0.050(4) 0.022(3) -0.003(3) -0.005(2) -0.019(3)
C32' 0.044(4) 0.055(4) 0.028(3) -0.005(3) 0.000(3) -0.030(3)
C33' 0.039(4) 0.044(3) 0.029(3) -0.017(2) 0.010(3) -0.023(3)
C34' 0.039(3) 0.035(3) 0.027(3) -0.014(2) 0.006(3) -0.021(3)
C35 0.0407(14) 0.0334(13) 0.0217(11) -0.0151(10) 0.0021(10) -0.0126(11)
C36 0.0566(16) 0.0301(12) 0.0153(11) -0.0063(9) 0.0015(10) -0.0252(12)
C37 0.0413(13) 0.0234(11) 0.0185(11) -0.0059(8) -0.0079(9) -0.0075(10)
C38 0.0401(13) 0.0345(13) 0.0191(11) -0.0066(9) -0.0057(9) -0.0203(11)
C39 0.0549(15) 0.0190(10) 0.0217(11) -0.0076(8) -0.0083(10) -0.0159(10)
P2 0.0218(15) 0.0200(16) 0.0248(15) -0.0068(10) 0.0024(11) -0.0062(11)
F1 0.045(3) 0.032(2) 0.042(4) 0.001(2) -0.009(3) 0.002(2)
F2 0.048(4) 0.046(3) 0.061(5) -0.016(3) -0.003(3) -0.030(3)
F3 0.042(4) 0.029(2) 0.042(3) -0.017(2) -0.009(3) 0.009(2)
F4 0.057(5) 0.035(2) 0.040(3) -0.0179(18) 0.000(3) -0.023(3)
F5 0.047(4) 0.043(2) 0.048(3) -0.002(2) 0.025(3) -0.001(2)
F6 0.047(4) 0.050(4) 0.033(3) -0.021(3) 0.014(3) -0.021(3)
P2' 0.024(2) 0.0161(17) 0.0255(19) -0.0044(13) -0.0008(13) -0.0029(13)
F1' 0.043(4) 0.027(3) 0.041(4) 0.007(3) -0.013(3) -0.008(3)
F2' 0.039(4) 0.032(2) 0.044(4) -0.016(3) -0.002(3) -0.016(2)
F3' 0.044(4) 0.021(2) 0.027(3) -0.0025(18) -0.006(3) 0.004(3)
F4' 0.046(5) 0.028(3) 0.047(4) -0.020(3) -0.005(3) -0.005(3)
F5' 0.034(3) 0.041(2) 0.059(5) -0.005(3) 0.021(3) -0.004(2)
F6' 0.031(3) 0.047(3) 0.045(4) -0.013(3) 0.014(3) -0.014(3)
C1S 0.056(5) 0.108(7) 0.054(5) -0.021(5) 0.000(4) -0.010(5)
C2S 0.051(4) 0.073(6) 0.032(4) -0.013(4) -0.003(3) 0.005(4)
C3S 0.052(5) 0.080(8) 0.039(6) -0.017(5) -0.001(4) 0.006(6)
C4S 0.064(7) 0.085(9) 0.056(8) -0.018(6) 0.010(5) 0.002(6)
C5S 0.099(11) 0.101(11) 0.087(11) -0.010(8) 0.011(8) -0.024(9)

loop_
_atom_type_symbol
_atom_type_description
_atom_type_scat_dispersion_real
_atom_type_scat_dispersion_imag
_atom_type_scat_source
C C 0.0181 0.0091 'International Tables Vol C Tables 4.2.6.8 and 6.1.1.4'
H H 0.0000 0.0000 'International Tables Vol C Tables 4.2.6.8 and 6.1.1.4'
F F 0.0727 0.0534 'International Tables Vol C Tables 4.2.6.8 and 6.1.1.4'
P P 0.2955 0.4335 'International Tables Vol C Tables 4.2.6.8 and 6.1.1.4'
S S 0.3331 0.5567 'International Tables Vol C Tables 4.2.6.8 and 6.1.1.4'
Ni Ni -3.0029 0.5091 'International Tables Vol C Tables 4.2.6.8 and 6.1.1.4'
Ru Ru 0.0552 3.2960 'International Tables Vol C Tables 4.2.6.8 and 6.1.1.4'

loop_
_geom_angle_atom_site_label_1
_geom_angle_atom_site_label_2
_geom_angle_atom_site_label_3
_geom_angle
S2 Ni1 S1 94.98(2)
S2 Ni1 S4 90.21(2)
S1 Ni1 S4 167.93(3)
S2 Ni1 S3 170.54(2)
S1 Ni1 S3 90.45(2)
S4 Ni1 S3 83.03(2)
S2 Ni1 Ru1 114.790(19)
S1 Ni1 Ru1 112.131(19)
S4 Ni1 Ru1 55.830(15)
S3 Ni1 Ru1 55.841(15)
C39 Ru1 C35 38.25(10)
C39 Ru1 C38 37.98(10)
C35 Ru1 C38 63.68(10)
C39 Ru1 C37 62.98(9)
C35 Ru1 C37 63.17(10)
C38 Ru1 C37 37.43(9)
C39 Ru1 C36 63.46(9)
C35 Ru1 C36 38.40(10)
C38 Ru1 C36 62.70(9)
C37 Ru1 C36 36.91(10)
C39 Ru1 P1 90.57(6)
C35 Ru1 P1 116.74(7)
C38 Ru1 P1 100.82(7)
C37 Ru1 P1 136.71(7)
C36 Ru1 P1 153.44(6)
C39 Ru1 S4 131.88(8)
C35 Ru1 S4 100.44(7)
C38 Ru1 S4 162.73(7)
C37 Ru1 S4 130.91(7)
C36 Ru1 S4 100.84(7)
P1 Ru1 S4 92.362(18)
C39 Ru1 S3 154.26(8)
C35 Ru1 S3 150.40(7)
C38 Ru1 S3 116.51(7)
C37 Ru1 S3 98.34(6)
C36 Ru1 S3 113.08(7)
P1 Ru1 S3 92.674(19)
S4 Ru1 S3 73.502(17)
C39 Ru1 Ni1 140.88(7)
C35 Ru1 Ni1 105.68(7)
C38 Ru1 Ni1 126.56(7)
C37 Ru1 Ni1 89.64(6)
C36 Ru1 Ni1 77.80(6)
P1 Ru1 Ni1 127.062(16)
S4 Ru1 Ni1 48.261(14)
S3 Ru1 Ni1 48.392(14)
C7 S1 C9 103.37(10)
C7 S1 Ni1 112.92(8)
C9 S1 Ni1 104.42(7)
C8 S2 C13 105.08(10)
C8 S2 Ni1 112.83(8)
C13 S2 Ni1 105.35(7)
C12 S3 Ni1 102.55(7)
C12 S3 Ru1 113.53(8)
Ni1 S3 Ru1 75.767(18)
C16 S4 Ni1 102.16(7)
C16 S4 Ru1 113.35(8)
Ni1 S4 Ru1 75.909(18)
C23 P1 C17 101.8(5)
C23' P1 C17' 101.0(2)
C23' P1 C29' 97.4(4)
C17' P1 C29' 111.0(3)
C23 P1 C29 108.6(6)
C17 P1 C29 97.36(17)
C23' P1 Ru1 124.0(3)
C23 P1 Ru1 119.8(5)
C17 P1 Ru1 115.87(8)
C17' P1 Ru1 115.87(8)
C29' P1 Ru1 105.9(2)
C29 P1 Ru1 110.76(13)
C2 C1 C6 121.1(2)
C2 C1 H1 119.4
C6 C1 H1 119.4
C1 C2 C3 119.6(2)
C1 C2 H2 120.2
C3 C2 H2 120.2
C4 C3 C2 119.9(2)
C4 C3 H3 120.0
C2 C3 H3 120.0
C3 C4 C5 120.7(2)
C3 C4 H4 119.7
C5 C4 H4 119.7
C4 C5 C6 119.6(2)
C4 C5 C8 118.6(2)
C6 C5 C8 121.8(2)
C1 C6 C5 119.0(2)
C1 C6 C7 118.6(2)
C5 C6 C7 122.4(2)
C6 C7 S1 110.73(15)
C6 C7 H7A 109.5
S1 C7 H7A 109.5
C6 C7 H7B 109.5
S1 C7 H7B 109.5
H7A C7 H7B 108.1
C5 C8 S2 108.67(14)
C5 C8 H8A 110.0
S2 C8 H8A 110.0
C5 C8 H8B 110.0
S2 C8 H8B 110.0
H8A C8 H8B 108.3
C10 C9 C11 111.23(19)
C10 C9 C12 110.11(19)
C11 C9 C12 112.3(2)
C10 C9 S1 108.96(17)
C11 C9 S1 111.59(16)
C12 C9 S1 102.24(14)
C9 C10 H10A 109.5
C9 C10 H10B 109.5
H10A C10 H10B 109.5
C9 C10 H10C 109.5
H10A C10 H10C 109.5
H10B C10 H10C 109.5
C9 C11 H11A 109.5
C9 C11 H11B 109.5
H11A C11 H11B 109.5
C9 C11 H11C 109.5
H11A C11 H11C 109.5
H11B C11 H11C 109.5
C9 C12 S3 112.12(15)
C9 C12 H12A 109.2
S3 C12 H12A 109.2
C9 C12 H12B 109.2
S3 C12 H12B 109.2
H12A C12 H12B 107.9
C15 C13 C14 112.10(19)
C15 C13 C16 112.53(19)
C14 C13 C16 110.45(18)
C15 C13 S2 112.13(16)
C14 C13 S2 107.88(16)
C16 C13 S2 101.15(14)
C13 C14 H14A 109.5
C13 C14 H14B 109.5
H14A C14 H14B 109.5
C13 C14 H14C 109.5
H14A C14 H14C 109.5
H14B C14 H14C 109.5
C13 C15 H15A 109.5
C13 C15 H15B 109.5
H15A C15 H15B 109.5
C13 C15 H15C 109.5
H15A C15 H15C 109.5
H15B C15 H15C 109.5
C13 C16 S4 111.52(15)
C13 C16 H16A 109.3
S4 C16 H16A 109.3
C13 C16 H16B 109.3
S4 C16 H16B 109.3
H16A C16 H16B 108.0
C22 C17 C18 116.1(6)
C22 C17 P1 119.5(5)
C18 C17 P1 124.4(4)
C19 C18 C17 123.1(7)
C19 C18 H18 118.4
C17 C18 H18 118.4
C20 C19 C18 119.1(6)
C20 C19 H19 120.4
C18 C19 H19 120.4
C19 C20 C21 119.9(7)
C19 C20 H20 120.1
C21 C20 H20 120.1
C22 C21 C20 119.7(9)
C22 C21 H21 120.2
C20 C21 H21 120.2
C17 C22 C21 122.1(9)
C17 C22 H22 119.0
C21 C22 H22 119.0
C22' C17' C18' 123.0(8)
C22' C17' P1 118.7(7)
C18' C17' P1 117.2(5)
C17' C18' C19' 117.7(9)
C17' C18' H18' 121.1
C19' C18' H18' 121.1
C20' C19' C18' 120.8(8)
C20' C19' H19' 119.6
C18' C19' H19' 119.6
C19' C20' C21' 120.5(9)
C19' C20' H20' 119.8
C21' C20' H20' 119.8
C20' C21' C22' 120.5(12)
C20' C21' H21' 119.8
C22' C21' H21' 119.8
C17' C22' C21' 117.5(12)
C17' C22' H22' 121.3
C21' C22' H22' 121.3
C24 C23 C28 118.8(10)
C24 C23 P1 124.5(12)
C28 C23 P1 116.6(12)
C23 C24 C25 120.8(10)
C23 C24 H24 119.6
C25 C24 H24 119.6
C24 C25 C26 118.1(11)
C24 C25 H25 120.9
C26 C25 H25 120.9
C27 C26 C25 121.8(12)
C27 C26 H26 119.1
C25 C26 H26 119.1
C26 C27 C28 119.8(12)
C26 C27 H27 120.1
C28 C27 H27 120.1
C27 C28 C23 120.6(12)
C27 C28 H28 119.7
C23 C28 H28 119.7
C24' C23' C28' 118.7(5)
C24' C23' P1 122.5(6)
C28' C23' P1 118.8(6)
C25' C24' C23' 120.1(6)
C25' C24' H24' 120.0
C23' C24' H24' 120.0
C26' C25' C24' 120.3(5)
C26' C25' H25' 119.8
C24' C25' H25' 119.8
C27' C26' C25' 120.0(6)
C27' C26' H26' 120.0
C25' C26' H26' 120.0
C26' C27' C28' 120.4(6)
C26' C27' H27' 119.8
C28' C27' H27' 119.8
C27' C28' C23' 120.5(5)
C27' C28' H28' 119.8
C23' C28' H28' 119.8
C30 C29 C34 118.9(4)
C30 C29 P1 117.1(3)
C34 C29 P1 123.5(3)
C29 C30 C31 121.1(5)
C29 C30 H30 119.5
C31 C30 H30 119.5
C32 C31 C30 120.3(5)
C32 C31 H31 119.9
C30 C31 H31 119.9
C31 C32 C33 119.9(4)
C31 C32 H32 120.1
C33 C32 H32 120.1
C34 C33 C32 119.9(5)
C34 C33 H33 120.0
C32 C33 H33 120.0
C33 C34 C29 120.0(5)
C33 C34 H34 120.0
C29 C34 H34 120.0
C30' C29' C34' 119.9(7)
C30' C29' P1 120.9(6)
C34' C29' P1 118.7(6)
C31' C30' C29' 119.7(9)
C31' C30' H30' 120.1
C29' C30' H30' 120.1
C32' C31' C30' 120.8(9)
C32' C31' H31' 119.6
C30' C31' H31' 119.6
C31' C32' C33' 121.5(8)
C31' C32' H32' 119.2
C33' C32' H32' 119.2
C32' C33' C34' 117.8(8)
C32' C33' H33' 121.1
C34' C33' H33' 121.1
C29' C34' C33' 120.3(9)
C29' C34' H34' 119.9
C33' C34' H34' 119.9
C39 C35 C36 107.2(2)
C39 C35 Ru1 70.61(13)
C36 C35 Ru1 72.61(13)
C39 C35 H35 126.4
C36 C35 H35 126.4
Ru1 C35 H35 122.1
C37 C36 C35 107.6(2)
C37 C36 Ru1 71.45(13)
C35 C36 Ru1 69.00(13)
C37 C36 H36 126.2
C35 C36 H36 126.2
Ru1 C36 H36 124.9
C36 C37 C38 109.1(2)
C36 C37 Ru1 71.64(14)
C38 C37 Ru1 70.59(13)
C36 C37 H37 125.4
C38 C37 H37 125.4
Ru1 C37 H37 123.9
C37 C38 C39 107.6(2)
C37 C38 Ru1 71.98(13)
C39 C38 Ru1 69.70(13)
C37 C38 H38 126.2
C39 C38 H38 126.2
Ru1 C38 H38 123.7
C38 C39 C35 108.5(2)
C38 C39 Ru1 72.32(13)
C35 C39 Ru1 71.14(13)
C38 C39 H39 125.7
C35 C39 H39 125.7
Ru1 C39 H39 122.4
F2 P2 F5 90.2(5)
F2 P2 F1 89.8(7)
F5 P2 F1 90.0(5)
F2 P2 F6 90.8(6)
F5 P2 F6 179.0(7)
F1 P2 F6 89.8(5)
F2 P2 F4 178.7(7)
F5 P2 F4 90.8(5)
F1 P2 F4 91.0(7)
F6 P2 F4 88.3(6)
F2 P2 F3 90.0(6)
F5 P2 F3 90.0(5)
F1 P2 F3 179.8(9)
F6 P2 F3 90.2(5)
F4 P2 F3 89.1(7)
F4' P2' F5' 89.3(6)
F4' P2' F1' 89.6(8)
F5' P2' F1' 90.4(6)
F4' P2' F2' 178.9(8)
F5' P2' F2' 91.7(6)
F1' P2' F2' 91.0(7)
F4' P2' F6' 92.0(7)
F5' P2' F6' 178.7(9)
F1' P2' F6' 89.9(6)
F2' P2' F6' 87.0(7)
F4' P2' F3' 90.1(8)
F5' P2' F3' 90.2(6)
F1' P2' F3' 179.4(9)
F2' P2' F3' 89.4(7)
F6' P2' F3' 89.6(6)
C2S C1S H1S1 109.5
C2S C1S H1S2 109.5
H1S1 C1S H1S2 109.5
C2S C1S H1S3 109.5
H1S1 C1S H1S3 109.5
H1S2 C1S H1S3 109.5
C1S C2S C3S 114.6(10)
C1S C2S H2S1 108.6
C3S C2S H2S1 108.6
C1S C2S H2S2 108.6
C3S C2S H2S2 108.6
H2S1 C2S H2S2 107.6
C4S C3S C2S 112.1(9)
C4S C3S H3S1 109.2
C2S C3S H3S1 109.2
C4S C3S H3S2 109.2
C2S C3S H3S2 109.2
H3S1 C3S H3S2 107.9
C3S C4S C5S 113.5(12)
C3S C4S H4S1 108.9
C5S C4S H4S1 108.9
C3S C4S H4S2 108.9
C5S C4S H4S2 108.9
H4S1 C4S H4S2 107.7
C4S C5S H5S1 109.5
C4S C5S H5S2 109.5
H5S1 C5S H5S2 109.5
C4S C5S H5S3 109.5
H5S1 C5S H5S3 109.5
H5S2 C5S H5S3 109.5

loop_
_geom_bond_atom_site_label_1
_geom_bond_atom_site_label_2
_geom_bond_distance
Ni1 S2 2.1824(6)
Ni1 S1 2.1847(6)
Ni1 S4 2.1876(6)
Ni1 S3 2.1935(6)
Ni1 Ru1 2.8435(4)
Ru1 C39 2.161(2)
Ru1 C35 2.168(2)
Ru1 C38 2.196(2)
Ru1 C37 2.214(2)
Ru1 C36 2.216(2)
Ru1 P1 2.3180(5)
Ru1 S4 2.4256(5)
Ru1 S3 2.4275(5)
S1 C7 1.832(2)
S1 C9 1.856(2)
S2 C8 1.833(2)
S2 C13 1.859(2)
S3 C12 1.831(2)
S4 C16 1.833(2)
P1 C23' 1.832(4)
P1 C23 1.834(7)
P1 C17 1.838(3)
P1 C17' 1.838(3)
P1 C29' 1.850(6)
P1 C29 1.852(4)
C1 C2 1.387(4)
C1 C6 1.392(3)
C1 H1 0.9500
C2 C3 1.393(4)
C2 H2 0.9500
C3 C4 1.384(4)
C3 H3 0.9500
C4 C5 1.393(3)
C4 H4 0.9500
C5 C6 1.404(3)
C5 C8 1.511(3)
C6 C7 1.498(3)
C7 H7A 0.9900
C7 H7B 0.9900
C8 H8A 0.9900
C8 H8B 0.9900
C9 C10 1.526(3)
C9 C11 1.527(3)
C9 C12 1.531(3)
C10 H10A 0.9800
C10 H10B 0.9800
C10 H10C 0.9800
C11 H11A 0.9800
C11 H11B 0.9800
C11 H11C 0.9800
C12 H12A 0.9900
C12 H12B 0.9900
C13 C15 1.519(3)
C13 C14 1.525(3)
C13 C16 1.534(3)
C14 H14A 0.9800
C14 H14B 0.9800
C14 H14C 0.9800
C15 H15A 0.9800
C15 H15B 0.9800
C15 H15C 0.9800
C16 H16A 0.9900
C16 H16B 0.9900
C17 C22 1.390(9)
C17 C18 1.405(8)
C18 C19 1.382(8)
C18 H18 0.9500
C19 C20 1.382(8)
C19 H19 0.9500
C20 C21 1.395(9)
C20 H20 0.9500
C21 C22 1.394(9)
C21 H21 0.9500
C22 H22 0.9500
C17' C22' 1.388(11)
C17' C18' 1.391(10)
C18' C19' 1.392(10)
C18' H18' 0.9500
C19' C20' 1.380(10)
C19' H19' 0.9500
C20' C21' 1.383(12)
C20' H20' 0.9500
C21' C22' 1.404(11)
C21' H21' 0.9500
C22' H22' 0.9500
C23 C24 1.397(13)
C23 C28 1.404(13)
C24 C25 1.402(13)
C24 H24 0.9500
C25 C26 1.406(13)
C25 H25 0.9500
C26 C27 1.361(13)
C26 H26 0.9500
C27 C28 1.390(13)
C27 H27 0.9500
C28 H28 0.9500
C23' C24' 1.401(7)
C23' C28' 1.405(7)
C24' C25' 1.396(7)
C24' H24' 0.9500
C25' C26' 1.391(8)
C25' H25' 0.9500
C26' C27' 1.376(8)
C26' H26' 0.9500
C27' C28' 1.392(7)
C27' H27' 0.9500
C28' H28' 0.9500
C29 C30 1.380(6)
C29 C34 1.402(6)
C30 C31 1.396(7)
C30 H30 0.9500
C31 C32 1.360(9)
C31 H31 0.9500
C32 C33 1.407(8)
C32 H32 0.9500
C33 C34 1.393(6)
C33 H33 0.9500
C34 H34 0.9500
C29' C30' 1.390(10)
C29' C34' 1.392(10)
C30' C31' 1.382(10)
C30' H30' 0.9500
C31' C32' 1.358(12)
C31' H31' 0.9500
C32' C33' 1.399(13)
C32' H32' 0.9500
C33' C34' 1.412(11)
C33' H33' 0.9500
C34' H34' 0.9500
C35 C39 1.418(4)
C35 C36 1.442(4)
C35 H35 0.9500
C36 C37 1.402(4)
C36 H36 0.9500
C37 C38 1.415(3)
C37 H37 0.9500
C38 C39 1.418(4)
C38 H38 0.9500
C39 H39 0.9500
P2 F2 1.586(8)
P2 F5 1.588(7)
P2 F1 1.596(8)
P2 F6 1.600(8)
P2 F4 1.600(8)
P2 F3 1.606(8)
P2' F4' 1.592(10)
P2' F5' 1.593(9)
P2' F1' 1.596(9)
P2' F2' 1.599(10)
P2' F6' 1.600(9)
P2' F3' 1.601(9)
C1S C2S 1.517(9)
C1S H1S1 0.9800
C1S H1S2 0.9800
C1S H1S3 0.9800
C2S C3S 1.517(8)
C2S H2S1 0.9900
C2S H2S2 0.9900
C3S C4S 1.515(8)
C3S H3S1 0.9900
C3S H3S2 0.9900
C4S C5S 1.519(9)
C4S H4S1 0.9900
C4S H4S2 0.9900
C5S H5S1 0.9800
C5S H5S2 0.9800
C5S H5S3 0.9800

loop_
_geom_torsion_atom_site_label_1
_geom_torsion_atom_site_label_2
_geom_torsion_atom_site_label_3
_geom_torsion_atom_site_label_4
_geom_torsion
C6 C1 C2 C3 -0.9(3)
C1 C2 C3 C4 1.5(3)
C2 C3 C4 C5 -0.6(3)
C3 C4 C5 C6 -0.9(3)
C3 C4 C5 C8 178.3(2)
C2 C1 C6 C5 -0.6(3)
C2 C1 C6 C7 178.4(2)
C4 C5 C6 C1 1.5(3)
C8 C5 C6 C1 -177.63(19)
C4 C5 C6 C7 -177.42(19)
C8 C5 C6 C7 3.4(3)
C1 C6 C7 S1 97.6(2)
C5 C6 C7 S1 -83.5(2)
C9 S1 C7 C6 -158.65(16)
Ni1 S1 C7 C6 89.11(16)
C4 C5 C8 S2 -100.1(2)
C6 C5 C8 S2 79.1(2)
C13 S2 C8 C5 152.38(16)
Ni1 S2 C8 C5 -93.36(16)
C7 S1 C9 C10 77.09(17)
Ni1 S1 C9 C10 -164.58(14)
C7 S1 C9 C11 -46.12(18)
Ni1 S1 C9 C11 72.20(16)
C7 S1 C9 C12 -166.38(15)
Ni1 S1 C9 C12 -48.06(15)
C10 C9 C12 S3 172.79(16)
C11 C9 C12 S3 -62.7(2)
S1 C9 C12 S3 57.10(17)
Ni1 S3 C12 C9 -39.65(17)
Ru1 S3 C12 C9 -119.40(15)
C8 S2 C13 C15 46.09(19)
Ni1 S2 C13 C15 -73.29(16)
C8 S2 C13 C14 -77.82(17)
Ni1 S2 C13 C14 162.80(13)
C8 S2 C13 C16 166.21(15)
Ni1 S2 C13 C16 46.83(15)
C15 C13 C16 S4 61.2(2)
C14 C13 C16 S4 -172.72(15)
S2 C13 C16 S4 -58.68(17)
Ni1 S4 C16 C13 43.89(16)
Ru1 S4 C16 C13 123.62(14)
C23 P1 C17 C22 -155.5(7)
C29 P1 C17 C22 93.6(3)
Ru1 P1 C17 C22 -23.7(3)
C23 P1 C17 C18 24.6(7)
C29 P1 C17 C18 -86.3(4)
Ru1 P1 C17 C18 156.4(4)
C22 C17 C18 C19 -0.19(14)
P1 C17 C18 C19 179.7(3)
C17 C18 C19 C20 -0.06(15)
C18 C19 C20 C21 0.1(3)
C19 C20 C21 C22 0.2(4)
C18 C17 C22 C21 0.4(3)
P1 C17 C22 C21 -179.5(4)
C20 C21 C22 C17 -0.4(4)
C23' P1 C17' C22' -156.4(5)
C29' P1 C17' C22' 101.2(5)
Ru1 P1 C17' C22' -19.6(4)
C23' P1 C17' C18' 35.3(6)
C29' P1 C17' C18' -67.1(5)
Ru1 P1 C17' C18' 172.0(5)
C22' C17' C18' C19' -0.12(15)
P1 C17' C18' C19' 167.7(4)
C17' C18' C19' C20' -0.02(15)
C18' C19' C20' C21' 0.0(3)
C19' C20' C21' C22' 0.2(4)
C18' C17' C22' C21' 0.3(3)
P1 C17' C22' C21' -167.3(4)
C20' C21' C22' C17' -0.4(4)
C17 P1 C23 C24 -106.1(9)
C29 P1 C23 C24 -4.1(10)
Ru1 P1 C23 C24 124.6(8)
C17 P1 C23 C28 71.0(6)
C29 P1 C23 C28 173.0(6)
Ru1 P1 C23 C28 -58.4(8)
C28 C23 C24 C25 -0.02(14)
P1 C23 C24 C25 177.0(10)
C23 C24 C25 C26 -0.02(14)
C24 C25 C26 C27 0.0(3)
C25 C26 C27 C28 0.0(4)
C26 C27 C28 C23 0.0(4)
C24 C23 C28 C27 0.0(3)
P1 C23 C28 C27 -177.2(10)
C17' P1 C23' C24' -96.3(4)
C29' P1 C23' C24' 16.8(5)
Ru1 P1 C23' C24' 131.8(3)
C17' P1 C23' C28' 81.2(4)
C29' P1 C23' C28' -165.7(4)
Ru1 P1 C23' C28' -50.7(4)
C28' C23' C24' C25' -0.07(13)
P1 C23' C24' C25' 177.4(5)
C23' C24' C25' C26' 0.01(14)
C24' C25' C26' C27' -0.1(3)
C25' C26' C27' C28' 0.2(4)
C26' C27' C28' C23' -0.3(4)
C24' C23' C28' C27' 0.2(3)
P1 C23' C28' C27' -177.4(5)
C23 P1 C29 C30 74.6(5)
C17 P1 C29 C30 179.67(19)
Ru1 P1 C29 C30 -59.0(2)
C23 P1 C29 C34 -113.5(6)
C17 P1 C29 C34 -8.4(3)
Ru1 P1 C29 C34 112.9(2)
C34 C29 C30 C31 -0.34(13)
P1 C29 C30 C31 171.9(3)
C29 C30 C31 C32 -0.20(14)
C30 C31 C32 C33 0.4(3)
C31 C32 C33 C34 0.0(4)
C32 C33 C34 C29 -0.6(4)
C30 C29 C34 C33 0.7(3)
P1 C29 C34 C33 -171.1(3)
C23' P1 C29' C30' 64.5(4)
C17' P1 C29' C30' 169.3(3)
Ru1 P1 C29' C30' -64.1(4)
C23' P1 C29' C34' -124.2(4)
C17' P1 C29' C34' -19.4(4)
Ru1 P1 C29' C34' 107.2(3)
C34' C29' C30' C31' -0.17(14)
P1 C29' C30' C31' 171.0(5)
C29' C30' C31' C32' -0.07(15)
C30' C31' C32' C33' 0.1(3)
C31' C32' C33' C34' 0.1(4)
C30' C29' C34' C33' 0.4(3)
P1 C29' C34' C33' -171.0(5)
C32' C33' C34' C29' -0.3(4)
C39 C35 C36 C37 1.2(3)
Ru1 C35 C36 C37 -61.38(16)
C39 C35 C36 Ru1 62.54(16)
C35 C36 C37 C38 -1.1(3)
Ru1 C36 C37 C38 -60.94(16)
C35 C36 C37 Ru1 59.81(16)
C36 C37 C38 C39 0.7(3)
Ru1 C37 C38 C39 -60.94(16)
C36 C37 C38 Ru1 61.59(17)
C37 C38 C39 C35 0.1(3)
Ru1 C38 C39 C35 -62.32(16)
C37 C38 C39 Ru1 62.41(16)
C36 C35 C39 C38 -0.8(3)
Ru1 C35 C39 C38 63.08(16)
C36 C35 C39 Ru1 -63.85(16)
C1S C2S C3S C4S -178.4(8)
C2S C3S C4S C5S 176.3(12)
